data_4025292
loop_
_publ_author_name
'Hu Cui'
'Novruz G. Akhmedov'
'Jeffrey L. Petersen'
'Kung K. Wang'

_publ_section_title
;
 Synthesis of a Basket-Shaped C56H38 Hydrocarbon as a Precursor toward an
 End-Cap Template for Carbon [6,6]Nanotubes
;
_journal_name_full 'Journal of Organic Chemistry'
_journal_page_first 2050
_journal_page_last 2056
_journal_paper_doi 10.1021/jo100132v
_journal_volume 75
_journal_year 2010
_chemical_formula_sum 'C22 H14 O4'
_chemical_formula_weight 342.33
_chemical_name_systematic
; 
 ? 
;
_space_group_IT_number 14
_symmetry_cell_setting monoclinic
_symmetry_space_group_name_Hall '-P 2ybc'
_symmetry_space_group_name_H-M 'P 1 21/c 1'
_atom_sites_solution_hydrogens geom
_atom_sites_solution_primary direct
_atom_sites_solution_secondary difmap
_audit_creation_method SHELXL-97
_cell_angle_alpha 90.00
_cell_angle_beta 92.990(2)
_cell_angle_gamma 90.00
_cell_formula_units_Z 4
_cell_length_a 10.4907(9)
_cell_length_b 16.4745(14)
_cell_length_c 9.5305(8)
_cell_measurement_reflns_used 5173
_cell_measurement_temperature 293(2)
_cell_measurement_theta_max 27.50
_cell_measurement_theta_min 2.30
_cell_volume 1644.9(2)
_computing_structure_refinement 'SHELXL-97 (Sheldrick, 1997)'
_computing_structure_solution 'SHELXS-97 (Sheldrick, 1990)'
_diffrn_ambient_temperature 293(2)
_diffrn_measured_fraction_theta_full 0.984
_diffrn_measured_fraction_theta_max 0.984
_diffrn_radiation_monochromator graphite
_diffrn_radiation_source 'fine-focus sealed tube'
_diffrn_radiation_type MoK\a
_diffrn_radiation_wavelength 0.71073
_diffrn_reflns_av_R_equivalents 0.0365
_diffrn_reflns_av_sigmaI/netI 0.0468
_diffrn_reflns_limit_h_max 12
_diffrn_reflns_limit_h_min -13
_diffrn_reflns_limit_k_max 21
_diffrn_reflns_limit_k_min -21
_diffrn_reflns_limit_l_max 11
_diffrn_reflns_limit_l_min -12
_diffrn_reflns_number 14891
_diffrn_reflns_theta_full 27.50
_diffrn_reflns_theta_max 27.50
_diffrn_reflns_theta_min 1.94
_diffrn_standards_decay_% none
_exptl_absorpt_coefficient_mu 0.095
_exptl_absorpt_correction_type semi-empirical
_exptl_absorpt_process_details SADABS
_exptl_crystal_colour colorless
_exptl_crystal_density_diffrn 1.382
_exptl_crystal_density_method 'not measured'
_exptl_crystal_F_000 712
_exptl_crystal_size_max 0.50
_exptl_crystal_size_mid 0.28
_exptl_crystal_size_min 0.20
_refine_diff_density_max 0.322
_refine_diff_density_min -0.200
_refine_diff_density_rms 0.053
_refine_ls_extinction_method none
_refine_ls_goodness_of_fit_ref 1.022
_refine_ls_hydrogen_treatment riding
_refine_ls_matrix_type full
_refine_ls_number_parameters 237
_refine_ls_number_reflns 3724
_refine_ls_number_restraints 0
_refine_ls_restrained_S_all 1.022
_refine_ls_R_factor_all 0.0584
_refine_ls_R_factor_gt 0.0503
_refine_ls_shift/su_max 0.000
_refine_ls_shift/su_mean 0.000
_refine_ls_structure_factor_coef Fsqd
_refine_ls_weighting_details 'calc w=1/[\s^2^(Fo^2^)+(0.0837P)^2^+0.3637P] where P=(Fo^2^+2Fc^2^)/3'
_refine_ls_weighting_scheme calc
_refine_ls_wR_factor_gt 0.1372
_refine_ls_wR_factor_ref 0.1477
_reflns_number_gt 3124
_reflns_number_total 3724
_reflns_threshold_expression >2sigma(I)
_cod_data_source_file jo100132v_si_003.cif
_cod_data_source_block hc5ccd
_cod_database_code 4025292

loop_
_symmetry_equiv_pos_as_xyz
'x, y, z'
'-x, y+1/2, -z+1/2'
'-x, -y, -z'
'x, -y-1/2, z-1/2'

loop_
_atom_site_label
_atom_site_type_symbol
_atom_site_fract_x
_atom_site_fract_y
_atom_site_fract_z
_atom_site_U_iso_or_equiv
_atom_site_adp_type
_atom_site_occupancy
_atom_site_symmetry_multiplicity
_atom_site_calc_flag
_atom_site_refinement_flags
_atom_site_disorder_assembly
_atom_site_disorder_group
O1 O 0.97872(17) 0.15621(9) 1.11736(13) 0.0745(5) Uani 1 1 d . . .
O2 O 0.87501(12) 0.31088(7) 0.92885(12) 0.0509(3) Uani 1 1 d . . .
O3 O 0.63616(12) 0.01658(7) 0.45414(11) 0.0498(3) Uani 1 1 d . . .
O4 O 0.64482(15) -0.12929(8) 0.68945(14) 0.0655(4) Uani 1 1 d . . .
C1 C 0.87433(13) 0.03039(8) 0.75760(13) 0.0336(3) Uani 1 1 d . . .
H1 H 0.9594 0.0057 0.7637 0.040 Uiso 1 1 calc R . .
C2 C 0.88655(13) 0.12244(8) 0.73822(13) 0.0327(3) Uani 1 1 d . . .
H2 H 0.9375 0.1335 0.6571 0.039 Uiso 1 1 calc R . .
C3 C 0.75466(13) 0.15567(8) 0.71070(13) 0.0334(3) Uani 1 1 d . . .
C4 C 0.65854(13) 0.11839(8) 0.62842(13) 0.0342(3) Uani 1 1 d . . .
C5 C 0.68812(13) 0.03925(8) 0.56379(13) 0.0342(3) Uani 1 1 d . . .
C6 C 0.78733(13) -0.01556(8) 0.64447(13) 0.0339(3) Uani 1 1 d . . .
C7 C 0.70590(15) -0.07248(9) 0.73540(15) 0.0413(3) Uani 1 1 d . . .
C8 C 0.71759(15) -0.04301(9) 0.88294(15) 0.0407(3) Uani 1 1 d . . .
C9 C 0.80973(14) 0.01649(8) 0.89250(14) 0.0367(3) Uani 1 1 d . . .
C10 C 0.64824(17) -0.06276(11) 0.99981(17) 0.0511(4) Uani 1 1 d . . .
H10 H 0.5862 -0.1031 0.9944 0.061 Uiso 1 1 calc R . .
C11 C 0.67437(19) -0.02073(11) 1.12345(17) 0.0555(4) Uani 1 1 d . . .
H11 H 0.6302 -0.0339 1.2025 0.067 Uiso 1 1 calc R . .
C12 C 0.76524(18) 0.04078(11) 1.13238(15) 0.0507(4) Uani 1 1 d . . .
H12 H 0.7808 0.0684 1.2166 0.061 Uiso 1 1 calc R . .
C13 C 0.83354(16) 0.06132(9) 1.01461(14) 0.0417(3) Uani 1 1 d . . .
C14 C 0.92295(17) 0.13059(10) 1.01149(15) 0.0461(4) Uani 1 1 d . . .
C15 C 0.94137(14) 0.17212(9) 0.86750(14) 0.0380(3) Uani 1 1 d . . .
C16 C 0.85099(14) 0.24816(9) 0.86685(14) 0.0389(3) Uani 1 1 d . . .
C17 C 0.73480(15) 0.22837(8) 0.77905(14) 0.0376(3) Uani 1 1 d . . .
C18 C 0.61698(16) 0.26768(9) 0.76290(16) 0.0453(4) Uani 1 1 d . . .
H18 H 0.6032 0.3170 0.8072 0.054 Uiso 1 1 calc R . .
C19 C 0.52088(16) 0.23126(10) 0.67890(18) 0.0485(4) Uani 1 1 d . . .
H19 H 0.4419 0.2567 0.6673 0.058 Uiso 1 1 calc R . .
C20 C 0.54041(15) 0.15729(9) 0.61154(15) 0.0422(3) Uani 1 1 d . . .
H20 H 0.4749 0.1340 0.5556 0.051 Uiso 1 1 calc R . .
C21 C 1.08020(16) 0.19840(11) 0.85731(19) 0.0501(4) Uani 1 1 d . . .
H21A H 1.1339 0.1513 0.8565 0.075 Uiso 1 1 calc R . .
H21B H 1.1051 0.2317 0.9367 0.075 Uiso 1 1 calc R . .
H21C H 1.0888 0.2287 0.7723 0.075 Uiso 1 1 calc R . .
C22 C 0.85869(16) -0.06599(10) 0.53919(17) 0.0476(4) Uani 1 1 d . . .
H22A H 0.7999 -0.1018 0.4896 0.071 Uiso 1 1 calc R . .
H22B H 0.9240 -0.0973 0.5883 0.071 Uiso 1 1 calc R . .
H22C H 0.8970 -0.0305 0.4735 0.071 Uiso 1 1 calc R . .

loop_
_atom_site_aniso_label
_atom_site_aniso_U_11
_atom_site_aniso_U_22
_atom_site_aniso_U_33
_atom_site_aniso_U_23
_atom_site_aniso_U_13
_atom_site_aniso_U_12
O1 0.1063(12) 0.0756(9) 0.0393(6) -0.0019(6) -0.0205(7) -0.0260(9)
O2 0.0591(7) 0.0444(6) 0.0489(6) -0.0163(5) 0.0008(5) -0.0067(5)
O3 0.0588(7) 0.0513(7) 0.0381(5) -0.0114(5) -0.0084(5) 0.0033(5)
O4 0.0842(10) 0.0567(8) 0.0548(7) 0.0028(6) -0.0046(6) -0.0346(7)
C1 0.0350(7) 0.0336(6) 0.0320(6) -0.0003(5) 0.0001(5) 0.0010(5)
C2 0.0353(7) 0.0332(6) 0.0294(6) -0.0013(5) -0.0005(5) -0.0013(5)
C3 0.0381(7) 0.0329(6) 0.0289(6) 0.0018(5) 0.0004(5) 0.0010(5)
C4 0.0384(7) 0.0336(6) 0.0305(6) -0.0010(5) 0.0000(5) 0.0015(5)
C5 0.0376(7) 0.0362(7) 0.0291(6) -0.0033(5) 0.0026(5) -0.0033(5)
C6 0.0379(7) 0.0303(6) 0.0334(6) -0.0053(5) 0.0021(5) -0.0016(5)
C7 0.0449(8) 0.0374(7) 0.0411(7) 0.0037(6) -0.0008(6) -0.0042(6)
C8 0.0458(8) 0.0389(7) 0.0372(7) 0.0055(5) 0.0025(6) -0.0002(6)
C9 0.0423(8) 0.0353(7) 0.0322(6) 0.0045(5) 0.0009(5) 0.0030(6)
C10 0.0537(10) 0.0520(9) 0.0481(8) 0.0119(7) 0.0084(7) -0.0048(7)
C11 0.0674(11) 0.0612(10) 0.0394(8) 0.0116(7) 0.0159(7) 0.0030(9)
C12 0.0678(11) 0.0518(9) 0.0326(7) 0.0026(6) 0.0032(7) 0.0071(8)
C13 0.0510(9) 0.0411(8) 0.0327(6) 0.0033(5) -0.0012(6) 0.0034(6)
C14 0.0589(10) 0.0450(8) 0.0334(7) -0.0020(6) -0.0071(6) -0.0014(7)
C15 0.0411(8) 0.0380(7) 0.0342(6) -0.0037(5) -0.0053(5) -0.0042(6)
C16 0.0438(8) 0.0393(7) 0.0335(6) -0.0034(5) 0.0025(5) -0.0038(6)
C17 0.0434(8) 0.0352(7) 0.0341(6) -0.0031(5) 0.0001(5) 0.0001(6)
C18 0.0513(9) 0.0368(7) 0.0476(8) -0.0078(6) 0.0005(7) 0.0075(6)
C19 0.0427(8) 0.0457(8) 0.0563(9) -0.0065(7) -0.0041(7) 0.0120(7)
C20 0.0400(8) 0.0434(8) 0.0424(7) -0.0047(6) -0.0061(6) 0.0030(6)
C21 0.0408(9) 0.0494(9) 0.0590(9) -0.0035(7) -0.0085(7) -0.0054(7)
C22 0.0471(9) 0.0447(8) 0.0514(8) -0.0165(7) 0.0056(7) 0.0049(7)

loop_
_atom_type_symbol
_atom_type_description
_atom_type_scat_dispersion_real
_atom_type_scat_dispersion_imag
_atom_type_scat_source
C C 0.0033 0.0016 'International Tables Vol C Tables 4.2.6.8 and 6.1.1.4'
H H 0.0000 0.0000 'International Tables Vol C Tables 4.2.6.8 and 6.1.1.4'
O O 0.0106 0.0060 'International Tables Vol C Tables 4.2.6.8 and 6.1.1.4'

loop_
_geom_angle_atom_site_label_1
_geom_angle_atom_site_label_2
_geom_angle_atom_site_label_3
_geom_angle
_geom_angle_site_symmetry_1
_geom_angle_site_symmetry_3
_geom_angle_publ_flag
C9 C1 C2 107.34(11) . . ?
C9 C1 C6 104.02(11) . . ?
C2 C1 C6 116.30(10) . . ?
C3 C2 C1 107.46(11) . . ?
C3 C2 C15 104.18(11) . . ?
C1 C2 C15 116.89(10) . . ?
C17 C3 C4 121.73(13) . . ?
C17 C3 C2 113.20(12) . . ?
C4 C3 C2 125.05(12) . . ?
C3 C4 C20 118.43(13) . . ?
C3 C4 C5 117.55(12) . . ?
C20 C4 C5 124.02(12) . . ?
O3 C5 C4 122.35(13) . . ?
O3 C5 C6 120.52(12) . . ?
C4 C5 C6 117.12(10) . . ?
C22 C6 C5 109.27(11) . . ?
C22 C6 C7 109.81(12) . . ?
C5 C6 C7 104.62(11) . . ?
C22 C6 C1 115.20(12) . . ?
C5 C6 C1 114.24(11) . . ?
C7 C6 C1 102.93(10) . . ?
O4 C7 C8 127.89(15) . . ?
O4 C7 C6 124.15(14) . . ?
C8 C7 C6 107.96(12) . . ?
C9 C8 C10 120.34(14) . . ?
C9 C8 C7 108.56(12) . . ?
C10 C8 C7 130.99(15) . . ?
C8 C9 C13 121.92(13) . . ?
C8 C9 C1 113.49(12) . . ?
C13 C9 C1 124.50(13) . . ?
C11 C10 C8 118.28(16) . . ?
C10 C11 C12 121.47(15) . . ?
C11 C12 C13 120.22(15) . . ?
C9 C13 C12 117.67(15) . . ?
C9 C13 C14 118.67(13) . . ?
C12 C13 C14 123.56(14) . . ?
O1 C14 C13 121.99(15) . . ?
O1 C14 C15 120.24(15) . . ?
C13 C14 C15 117.76(12) . . ?
C21 C15 C14 110.10(12) . . ?
C21 C15 C2 114.27(12) . . ?
C14 C15 C2 114.06(11) . . ?
C21 C15 C16 110.55(12) . . ?
C14 C15 C16 104.58(12) . . ?
C2 C15 C16 102.55(10) . . ?
O2 C16 C17 127.53(15) . . ?
O2 C16 C15 124.66(14) . . ?
C17 C16 C15 107.81(11) . . ?
C3 C17 C18 120.22(13) . . ?
C3 C17 C16 108.50(13) . . ?
C18 C17 C16 131.20(13) . . ?
C19 C18 C17 118.31(14) . . ?
C18 C19 C20 121.43(14) . . ?
C4 C20 C19 119.84(14) . . ?

loop_
_geom_bond_atom_site_label_1
_geom_bond_atom_site_label_2
_geom_bond_distance
_geom_bond_site_symmetry_2
_geom_bond_publ_flag
O1 C14 1.2153(19) . ?
O2 C16 1.2103(18) . ?
O3 C5 1.2121(16) . ?
O4 C7 1.2036(19) . ?
C1 C9 1.5018(18) . ?
C1 C2 1.5339(18) . ?
C1 C6 1.5703(17) . ?
C2 C3 1.4984(19) . ?
C2 C15 1.5636(17) . ?
C3 C17 1.3843(19) . ?
C3 C4 1.3879(19) . ?
C4 C20 1.397(2) . ?
C4 C5 1.4817(18) . ?
C5 C6 1.5513(19) . ?
C6 C22 1.5284(19) . ?
C6 C7 1.561(2) . ?
C7 C8 1.487(2) . ?
C8 C9 1.376(2) . ?
C8 C10 1.400(2) . ?
C9 C13 1.3899(19) . ?
C10 C11 1.382(3) . ?
C11 C12 1.391(3) . ?
C12 C13 1.404(2) . ?
C13 C14 1.479(2) . ?
C14 C15 1.554(2) . ?
C15 C21 1.527(2) . ?
C15 C16 1.571(2) . ?
C16 C17 1.479(2) . ?
C17 C18 1.397(2) . ?
C18 C19 1.390(2) . ?
C19 C20 1.398(2) . ?
